data_4063701
loop_
_publ_author_name
'Adams, Jeramie J.'
'Lau, Ade'
'Arulsamy, Navamoney'
'Roddick, Dean M.'

_publ_section_title
;
 Acceptor PCP Pincer Iridium Chemistry: (CF3PCP)IrIIICoordination
 Properties
;
_journal_issue 4
_journal_name_full Organometallics
_journal_page_first 689
_journal_paper_doi 10.1021/om1008633
_journal_volume 30
_journal_year 2011
_chemical_formula_moiety 'C26 H16 Cl F24 Ir2 O2 P4, F6 Sb'
_chemical_formula_sum 'C26 H16 Cl F30 Ir2 O2 P4 Sb'
_chemical_formula_weight 1595.87
_chemical_name_common '[(CF3PCP)Ir(H)(CO)]2(u-Cl)+SbF6-'
_chemical_name_systematic
;

 ?

;
_space_group_IT_number 56
_symmetry_cell_setting orthorhombic
_symmetry_space_group_name_Hall '-P 2ab 2ac'
_symmetry_space_group_name_H-M 'P c c n'
_atom_sites_solution_hydrogens geom
_atom_sites_solution_primary direct
_atom_sites_solution_secondary difmap
_audit_creation_method SHELXL-97
_cell_angle_alpha 90.00
_cell_angle_beta 90.00
_cell_angle_gamma 90.00
_cell_formula_units_Z 4
_cell_length_a 14.2083(5)
_cell_length_b 15.4906(6)
_cell_length_c 18.3401(7)
_cell_measurement_reflns_used 9911
_cell_measurement_temperature 150(2)
_cell_measurement_theta_max 33.72
_cell_measurement_theta_min 2.87
_cell_volume 4036.6(3)
_computing_cell_refinement 'Bruker SMART (Bruker, 2001)'
_computing_data_collection 'Bruker SMART (Bruker, 2001)'
_computing_data_reduction 'Bruker SAINT (Bruker, 2001)'
_computing_molecular_graphics 'Bruker SHELXTL V. 6.10 (Bruker, 2001)'
_computing_publication_material 'Bruker SHELXTL V. 6.10 (Bruker, 2001)'
_computing_structure_refinement 'SHELXL-97 (Sheldrick, 1997)'
_computing_structure_solution 'SHELXS-97 (Sheldrick, 1991)'
_diffrn_ambient_temperature 150(2)
_diffrn_measured_fraction_theta_full 0.999
_diffrn_measured_fraction_theta_max 0.999
_diffrn_measurement_device_type 'CCD area detector'
_diffrn_measurement_method 'phi and omega scans'
_diffrn_radiation_monochromator graphite
_diffrn_radiation_source 'fine-focus sealed tube'
_diffrn_radiation_type MoK\a
_diffrn_radiation_wavelength 0.71073
_diffrn_reflns_av_R_equivalents 0.0540
_diffrn_reflns_av_sigmaI/netI 0.0458
_diffrn_reflns_limit_h_max 21
_diffrn_reflns_limit_h_min -19
_diffrn_reflns_limit_k_max 22
_diffrn_reflns_limit_k_min -23
_diffrn_reflns_limit_l_max 27
_diffrn_reflns_limit_l_min -27
_diffrn_reflns_number 39324
_diffrn_reflns_theta_full 32.58
_diffrn_reflns_theta_max 32.58
_diffrn_reflns_theta_min 1.94
_exptl_absorpt_coefficient_mu 7.636
_exptl_absorpt_correction_T_max 0.586
_exptl_absorpt_correction_T_min 0.2549
_exptl_absorpt_correction_type multi-scan
_exptl_absorpt_process_details multi-scan
_exptl_crystal_colour gold_yellow
_exptl_crystal_density_diffrn 2.626
_exptl_crystal_density_method 'not measured'
_exptl_crystal_description rectangular_plate
_exptl_crystal_F_000 2960
_exptl_crystal_size_max 0.23
_exptl_crystal_size_mid 0.14
_exptl_crystal_size_min 0.07
_refine_diff_density_max 1.890
_refine_diff_density_min -1.466
_refine_diff_density_rms 0.185
_refine_ls_extinction_method none
_refine_ls_goodness_of_fit_ref 1.012
_refine_ls_hydrogen_treatment refall
_refine_ls_matrix_type full
_refine_ls_number_parameters 331
_refine_ls_number_reflns 7355
_refine_ls_number_restraints 0
_refine_ls_restrained_S_all 1.012
_refine_ls_R_factor_all 0.0594
_refine_ls_R_factor_gt 0.0310
_refine_ls_shift/su_max 0.001
_refine_ls_shift/su_mean 0.000
_refine_ls_structure_factor_coef Fsqd
_refine_ls_weighting_details 'calc w=1/[\s^2^(Fo^2^)+(0.0249P)^2^+4.2809P] where P=(Fo^2^+2Fc^2^)/3'
_refine_ls_weighting_scheme calc
_refine_ls_wR_factor_gt 0.0570
_refine_ls_wR_factor_ref 0.0652
_reflns_number_gt 5183
_reflns_number_total 7355
_reflns_threshold_expression >2sigma(I)
_cod_data_source_file om1008633_si_009.cif
_cod_data_source_block jja43
_cod_depositor_comments
;
The following automatic conversions were performed:

'_symmetry_cell_setting' value 'Orthorhombic' changed to
'orthorhombic' according to
/home/saulius/struct/CIF-dictionaries/cif_core.dic dictionary named
'cif_core.dic' version 2.4.1 from 2010-06-29.

Automatic conversion script
Id: cif_fix_values 1715 2011-07-08 13:25:40Z adriana 
;
_cod_original_sg_symbol_H-M Pccn
_cod_database_code 4063701

loop_
_symmetry_equiv_pos_as_xyz
'x, y, z'
'-x+1/2, -y+1/2, z'
'-x, y+1/2, -z+1/2'
'x+1/2, -y, -z+1/2'
'-x, -y, -z'
'x-1/2, y-1/2, -z'
'x, -y-1/2, z-1/2'
'-x-1/2, y, z-1/2'

loop_
_atom_site_label
_atom_site_type_symbol
_atom_site_fract_x
_atom_site_fract_y
_atom_site_fract_z
_atom_site_U_iso_or_equiv
_atom_site_adp_type
_atom_site_occupancy
_atom_site_symmetry_multiplicity
_atom_site_calc_flag
_atom_site_refinement_flags
Ir1 Ir 0.422024(9) 0.703281(8) 0.365264(7) 0.01520(4) Uani 1 1 d .
H1 H 0.508(3) 0.681(3) 0.364(2) 0.036(13) Uiso 1 1 d .
Cl1 Cl 0.2500 0.7500 0.37817(8) 0.0345(3) Uani 1 2 d S
P1 P 0.39144(7) 0.58861(6) 0.29291(5) 0.01872(18) Uani 1 1 d .
P2 P 0.46460(7) 0.78259(6) 0.46421(5) 0.01806(18) Uani 1 1 d .
C1 C 0.4006(2) 0.6095(2) 0.44589(18) 0.0169(7) Uani 1 1 d .
C13 C 0.4504(3) 0.7850(2) 0.2868(2) 0.0223(8) Uani 1 1 d .
O1 O 0.4692(2) 0.82709(19) 0.23872(15) 0.0313(6) Uani 1 1 d .
C2 C 0.3720(3) 0.5251(2) 0.4284(2) 0.0218(7) Uani 1 1 d .
C3 C 0.3506(3) 0.4647(2) 0.4821(2) 0.0244(8) Uani 1 1 d .
H3 H 0.331(3) 0.413(3) 0.471(2) 0.026(11) Uiso 1 1 d .
C4 C 0.3598(3) 0.4860(3) 0.5551(2) 0.0268(8) Uani 1 1 d .
H4 H 0.346(3) 0.444(3) 0.590(2) 0.035(12) Uiso 1 1 d .
C5 C 0.3918(3) 0.5672(3) 0.5738(2) 0.0249(8) Uani 1 1 d .
H5 H 0.397(3) 0.582(3) 0.622(2) 0.018(10) Uiso 1 1 d .
C6 C 0.4134(3) 0.6282(2) 0.52061(19) 0.0202(7) Uani 1 1 d .
C7 C 0.4520(4) 0.7151(3) 0.5446(2) 0.0267(8) Uani 1 1 d .
H7A H 0.511(4) 0.711(3) 0.563(3) 0.052(16) Uiso 1 1 d .
H7B H 0.409(4) 0.740(4) 0.577(3) 0.058(17) Uiso 1 1 d .
C8 C 0.5892(3) 0.8224(3) 0.4656(2) 0.0265(8) Uani 1 1 d .
F8A F 0.61276(19) 0.85861(17) 0.52870(13) 0.0399(6) Uani 1 1 d .
F8B F 0.60310(18) 0.87988(17) 0.41324(13) 0.0401(6) Uani 1 1 d .
F8C F 0.64643(17) 0.75575(17) 0.45461(15) 0.0410(6) Uani 1 1 d .
C9 C 0.3995(3) 0.8855(3) 0.4854(2) 0.0292(9) Uani 1 1 d .
F9A F 0.4414(2) 0.93255(17) 0.53618(14) 0.0459(7) Uani 1 1 d .
F9B F 0.3889(2) 0.93344(17) 0.42639(14) 0.0452(7) Uani 1 1 d .
F9C F 0.31442(19) 0.86564(19) 0.51077(14) 0.0452(7) Uani 1 1 d .
C10 C 0.3648(4) 0.4966(3) 0.3495(2) 0.0322(10) Uani 1 1 d .
H10A H 0.304(4) 0.476(3) 0.337(2) 0.038(13) Uiso 1 1 d .
H10B H 0.407(3) 0.450(3) 0.334(3) 0.045(14) Uiso 1 1 d .
C11 C 0.4907(3) 0.5571(3) 0.2310(2) 0.0264(8) Uani 1 1 d .
F11A F 0.56709(16) 0.54245(17) 0.27098(13) 0.0348(6) Uani 1 1 d .
F11B F 0.50880(19) 0.62145(17) 0.18507(12) 0.0403(6) Uani 1 1 d .
F11C F 0.4734(2) 0.48661(17) 0.19254(13) 0.0420(7) Uani 1 1 d .
C12 C 0.2948(3) 0.5947(3) 0.2243(2) 0.0347(10) Uani 1 1 d .
F12A F 0.3020(2) 0.6658(2) 0.18360(17) 0.0620(9) Uani 1 1 d .
F12B F 0.2923(2) 0.52725(19) 0.17985(17) 0.0578(9) Uani 1 1 d .
F12C F 0.21245(19) 0.5972(2) 0.25793(19) 0.0617(9) Uani 1 1 d .
Sb1 Sb 0.7500 0.7500 0.70830(2) 0.03838(11) Uani 1 2 d S
F1 F 0.8399(3) 0.7707(5) 0.7779(2) 0.168(3) Uani 1 1 d .
F2 F 0.7867(3) 0.6368(2) 0.7046(4) 0.158(3) Uani 1 1 d .
F3 F 0.6600(2) 0.7225(2) 0.63816(17) 0.0629(9) Uani 1 1 d .

loop_
_atom_site_aniso_label
_atom_site_aniso_U_11
_atom_site_aniso_U_22
_atom_site_aniso_U_33
_atom_site_aniso_U_23
_atom_site_aniso_U_13
_atom_site_aniso_U_12
Ir1 0.01543(7) 0.01537(6) 0.01479(6) -0.00047(5) -0.00017(5) 0.00004(5)
Cl1 0.0153(7) 0.0413(8) 0.0471(8) 0.000 0.000 0.0086(6)
P1 0.0203(5) 0.0181(4) 0.0177(4) -0.0027(4) -0.0004(3) 0.0002(4)
P2 0.0176(5) 0.0190(4) 0.0176(4) -0.0013(3) -0.0015(3) -0.0010(3)
C1 0.0119(17) 0.0202(16) 0.0187(15) 0.0035(13) 0.0003(12) 0.0006(13)
C13 0.0203(19) 0.0200(18) 0.0265(18) -0.0008(15) -0.0032(14) 0.0011(14)
O1 0.0311(17) 0.0325(15) 0.0304(15) 0.0127(13) 0.0066(12) 0.0005(13)
C2 0.021(2) 0.0208(18) 0.0239(17) -0.0003(15) 0.0031(14) 0.0013(14)
C3 0.027(2) 0.0164(18) 0.0302(19) 0.0020(16) 0.0041(16) 0.0004(15)
C4 0.029(2) 0.025(2) 0.0261(18) 0.0098(16) 0.0018(16) 0.0029(16)
C5 0.020(2) 0.034(2) 0.0205(17) 0.0051(16) 0.0005(14) 0.0033(16)
C6 0.0175(19) 0.0234(17) 0.0198(15) 0.0030(14) 0.0000(13) 0.0012(14)
C7 0.032(2) 0.030(2) 0.0187(16) 0.0032(16) -0.0059(16) -0.0059(17)
C8 0.022(2) 0.0300(19) 0.0279(18) -0.0003(17) -0.0047(16) -0.0028(16)
F8A 0.0360(15) 0.0513(16) 0.0325(13) -0.0072(12) -0.0108(11) -0.0120(12)
F8B 0.0374(15) 0.0444(15) 0.0385(14) 0.0148(12) -0.0012(11) -0.0157(12)
F8C 0.0204(13) 0.0452(15) 0.0574(16) -0.0059(14) -0.0047(11) 0.0052(11)
C9 0.032(2) 0.028(2) 0.0277(19) -0.0092(17) -0.0013(16) 0.0041(17)
F9A 0.0569(19) 0.0365(14) 0.0444(15) -0.0240(12) -0.0144(13) 0.0080(13)
F9B 0.068(2) 0.0321(14) 0.0350(13) 0.0024(12) -0.0033(13) 0.0205(13)
F9C 0.0296(15) 0.0608(18) 0.0452(15) -0.0134(14) 0.0072(12) 0.0124(13)
C10 0.052(3) 0.0194(19) 0.0248(19) -0.0038(16) 0.0069(19) -0.010(2)
C11 0.030(2) 0.028(2) 0.0213(17) -0.0044(16) 0.0002(15) 0.0043(17)
F11A 0.0259(14) 0.0425(14) 0.0361(13) -0.0023(11) -0.0003(10) 0.0098(11)
F11B 0.0490(17) 0.0454(16) 0.0266(12) 0.0094(11) 0.0116(11) 0.0020(13)
F11C 0.0498(18) 0.0379(14) 0.0383(14) -0.0218(12) 0.0041(12) 0.0035(12)
C12 0.029(2) 0.035(2) 0.040(2) -0.015(2) -0.0140(19) 0.0064(18)
F12A 0.074(2) 0.0501(18) 0.0618(19) 0.0109(16) -0.0437(17) 0.0080(16)
F12B 0.054(2) 0.0560(18) 0.0637(19) -0.0360(16) -0.0319(15) 0.0158(14)
F12C 0.0217(15) 0.076(2) 0.088(2) -0.0358(19) -0.0102(15) 0.0043(14)
Sb1 0.0267(2) 0.0544(3) 0.0340(2) 0.000 0.000 -0.0143(2)
F1 0.059(3) 0.393(10) 0.052(2) -0.042(4) -0.006(2) -0.099(4)
F2 0.055(3) 0.049(2) 0.371(9) 0.079(4) -0.072(4) -0.0119(18)
F3 0.054(2) 0.076(2) 0.059(2) -0.0034(16) -0.0279(16) -0.0022(17)

loop_
_atom_type_symbol
_atom_type_description
_atom_type_scat_dispersion_real
_atom_type_scat_dispersion_imag
_atom_type_scat_source
C C 0.0033 0.0016 'International Tables Vol C Tables 4.2.6.8 and 6.1.1.4'
H H 0.0000 0.0000 'International Tables Vol C Tables 4.2.6.8 and 6.1.1.4'
O O 0.0106 0.0060 'International Tables Vol C Tables 4.2.6.8 and 6.1.1.4'
F F 0.0171 0.0103 'International Tables Vol C Tables 4.2.6.8 and 6.1.1.4'
P P 0.1023 0.0942 'International Tables Vol C Tables 4.2.6.8 and 6.1.1.4'
Cl Cl 0.1484 0.1585 'International Tables Vol C Tables 4.2.6.8 and 6.1.1.4'
Sb Sb -0.5866 1.5461 'International Tables Vol C Tables 4.2.6.8 and 6.1.1.4'
Ir Ir -1.4442 7.9887 'International Tables Vol C Tables 4.2.6.8 and 6.1.1.4'

loop_
_geom_angle_atom_site_label_1
_geom_angle_atom_site_label_2
_geom_angle_atom_site_label_3
_geom_angle
_geom_angle_site_symmetry_1
_geom_angle_site_symmetry_3
C13 Ir1 C1 175.31(15) . .
C13 Ir1 P1 96.68(11) . .
C1 Ir1 P1 80.88(10) . .
C13 Ir1 P2 100.51(11) . .
C1 Ir1 P2 81.37(10) . .
P1 Ir1 P2 160.88(3) . .
C13 Ir1 Cl1 94.67(12) . .
C1 Ir1 Cl1 89.56(10) . .
P1 Ir1 Cl1 95.33(3) . .
P2 Ir1 Cl1 91.58(4) . .
C13 Ir1 H1 87.7(19) . .
C1 Ir1 H1 88.2(19) . .
P1 Ir1 H1 88(2) . .
P2 Ir1 H1 84.8(19) . .
Cl1 Ir1 H1 176.0(18) . .
Ir1 Cl1 Ir1 169.39(7) 2_565 .
C10 P1 C12 105.9(2) . .
C10 P1 C11 107.5(2) . .
C12 P1 C11 99.13(19) . .
C10 P1 Ir1 108.88(14) . .
C12 P1 Ir1 119.89(14) . .
C11 P1 Ir1 114.56(13) . .
C7 P2 C8 105.7(2) . .
C7 P2 C9 105.7(2) . .
C8 P2 C9 100.54(19) . .
C7 P2 Ir1 108.09(13) . .
C8 P2 Ir1 116.12(13) . .
C9 P2 Ir1 119.42(13) . .
C2 C1 C6 116.7(3) . .
C2 C1 Ir1 121.7(2) . .
C6 C1 Ir1 121.6(3) . .
O1 C13 Ir1 174.9(3) . .
C3 C2 C1 121.8(3) . .
C3 C2 C10 117.6(3) . .
C1 C2 C10 120.5(3) . .
C4 C3 C2 120.2(4) . .
C4 C3 H3 119(3) . .
C2 C3 H3 121(3) . .
C5 C4 C3 119.2(4) . .
C5 C4 H4 122(3) . .
C3 C4 H4 118(3) . .
C4 C5 C6 121.2(4) . .
C4 C5 H5 120(3) . .
C6 C5 H5 119(3) . .
C5 C6 C1 120.8(3) . .
C5 C6 C7 118.6(3) . .
C1 C6 C7 120.6(3) . .
C6 C7 P2 108.1(2) . .
C6 C7 H7A 112(3) . .
P2 C7 H7A 105(3) . .
C6 C7 H7B 108(4) . .
P2 C7 H7B 110(4) . .
H7A C7 H7B 114(5) . .
F8B C8 F8A 108.0(3) . .
F8B C8 F8C 108.6(3) . .
F8A C8 F8C 107.8(3) . .
F8B C8 P2 110.6(3) . .
F8A C8 P2 112.9(3) . .
F8C C8 P2 108.7(3) . .
F9B C9 F9A 108.5(3) . .
F9B C9 F9C 108.2(3) . .
F9A C9 F9C 106.8(3) . .
F9B C9 P2 111.3(3) . .
F9A C9 P2 113.0(3) . .
F9C C9 P2 108.9(3) . .
C2 C10 P1 107.7(3) . .
C2 C10 H10A 113(3) . .
P1 C10 H10A 108(3) . .
C2 C10 H10B 117(3) . .
P1 C10 H10B 107(3) . .
H10A C10 H10B 104(4) . .
F11C C11 F11A 107.7(3) . .
F11C C11 F11B 108.4(3) . .
F11A C11 F11B 108.6(3) . .
F11C C11 P1 113.5(3) . .
F11A C11 P1 109.0(2) . .
F11B C11 P1 109.5(3) . .
F12C C12 F12B 106.7(4) . .
F12C C12 F12A 107.7(4) . .
F12B C12 F12A 107.9(4) . .
F12C C12 P1 109.8(3) . .
F12B C12 P1 113.3(3) . .
F12A C12 P1 111.2(3) . .
F2 Sb1 F2 175.7(5) 2_665 .
F2 Sb1 F1 93.2(3) 2_665 .
F2 Sb1 F1 89.8(3) . .
F2 Sb1 F1 89.8(3) 2_665 2_665
F2 Sb1 F1 93.2(3) . 2_665
F1 Sb1 F1 91.8(3) . 2_665
F2 Sb1 F3 87.1(2) 2_665 2_665
F2 Sb1 F3 89.9(2) . 2_665
F1 Sb1 F3 87.85(18) . 2_665
F1 Sb1 F3 176.9(3) 2_665 2_665
F2 Sb1 F3 89.9(2) 2_665 .
F2 Sb1 F3 87.1(2) . .
F1 Sb1 F3 176.9(3) . .
F1 Sb1 F3 87.85(18) 2_665 .
F3 Sb1 F3 92.7(2) 2_665 .

loop_
_geom_bond_atom_site_label_1
_geom_bond_atom_site_label_2
_geom_bond_distance
_geom_bond_site_symmetry_2
Ir1 C13 1.958(4) .
Ir1 C1 2.095(3) .
Ir1 P1 2.2595(9) .
Ir1 P2 2.2734(9) .
Ir1 Cl1 2.5600(2) .
Ir1 H1 1.27(5) .
Cl1 Ir1 2.5600(2) 2_565
P1 C10 1.804(4) .
P1 C12 1.865(4) .
P1 C11 1.875(4) .
P2 C7 1.816(4) .
P2 C8 1.874(4) .
P2 C9 1.883(4) .
C1 C2 1.406(5) .
C1 C6 1.412(5) .
C13 O1 1.129(4) .
C2 C3 1.392(5) .
C2 C10 1.516(5) .
C3 C4 1.384(5) .
C3 H3 0.87(4) .
C4 C5 1.382(6) .
C4 H4 0.93(4) .
C5 C6 1.392(5) .
C5 H5 0.92(4) .
C6 C7 1.518(5) .
C7 H7A 0.91(6) .
C7 H7B 0.94(6) .
C8 F8B 1.325(5) .
C8 F8A 1.328(4) .
C8 F8C 1.330(5) .
C9 F9B 1.322(5) .
C9 F9A 1.325(5) .
C9 F9C 1.331(5) .
C10 H10A 0.95(5) .
C10 H10B 0.98(5) .
C11 F11C 1.323(4) .
C11 F11A 1.330(5) .
C11 F11B 1.330(5) .
C12 F12C 1.322(5) .
C12 F12B 1.326(5) .
C12 F12A 1.336(5) .
Sb1 F2 1.831(4) 2_665
Sb1 F2 1.831(4) .
Sb1 F1 1.834(4) .
Sb1 F1 1.834(4) 2_665
Sb1 F3 1.863(3) 2_665
Sb1 F3 1.863(3) .
